data_4303342
loop_
_publ_author_name
'Tracey L. Roemmele'
'Jari Konu'
'Ren\'e T. Boer\'e'
'Tristram Chivers'

_publ_section_title
;
Electrochemical and Chemical Reduction of Disulfur Dinitride: Formation of
[S4N4]-., EPR Spectroscopic Characterization of the [S2N2H]. Radical,
and X-ray Structure of [Na(15-crown-5)][S3N3]
;
_journal_name_full 'Inorganic Chemistry'
_journal_page_first 9454
_journal_page_last 9462
_journal_paper_doi 10.1021/ic9014114
_journal_volume 48
_journal_year 2009
_chemical_formula_moiety 'C10 H20 Na O5, N3  S3'
_chemical_formula_sum 'C10 H20 N3 Na O5 S3'
_chemical_formula_weight 381.46
_chemical_name_systematic
;
 sodium 15-crown-5 trisulfur trintride
;
_space_group_IT_number 62
_symmetry_cell_setting orthorhombic
_symmetry_space_group_name_Hall '-P 2ac 2n'
_symmetry_space_group_name_H-M 'P n m a'
_atom_sites_solution_hydrogens geom
_atom_sites_solution_primary direct
_atom_sites_solution_secondary difmap
_audit_creation_method SHELXL-97
_cell_angle_alpha 90.00
_cell_angle_beta 90.00
_cell_angle_gamma 90.00
_cell_formula_units_Z 4
_cell_length_a 16.158(3)
_cell_length_b 14.383(3)
_cell_length_c 7.3713(15)
_cell_measurement_reflns_used 2809
_cell_measurement_temperature 173(2)
_cell_measurement_theta_max 25.03
_cell_measurement_theta_min 2.83
_cell_volume 1713.1(6)
_computing_cell_refinement 'HKL Scalepack (Otwinowski & Minor 1997)'
_computing_data_collection 'Collect (Nonius BV, 1997-2000)'
_computing_data_reduction DENZO-SMN
_computing_molecular_graphics 'DIAMOND (Brandenburg & Berndt, 1999)'
_computing_publication_material 'WinGX v1.70-01 (L. J. Farrugia)'
_computing_structure_refinement 'SHELXL-97 (Sheldrick, 1997)'
_computing_structure_solution 'SHELXS-97 (Sheldrick, 1997)'
_diffrn_ambient_temperature 173(2)
_diffrn_measured_fraction_theta_full 0.987
_diffrn_measured_fraction_theta_max 0.987
_diffrn_measurement_device_type 'KappaCCD (Nonius, FR540C)'
_diffrn_measurement_method 'phi\omega scans'
_diffrn_radiation_monochromator 'horizonally mounted graphite crystal'
_diffrn_radiation_source 'Enraf Nonius FR590D, fine-focus sealed tube'
_diffrn_radiation_type MoK\a
_diffrn_radiation_wavelength 0.71073
_diffrn_reflns_av_R_equivalents 0.0482
_diffrn_reflns_av_sigmaI/netI 0.0485
_diffrn_reflns_limit_h_max 19
_diffrn_reflns_limit_h_min -19
_diffrn_reflns_limit_k_max 16
_diffrn_reflns_limit_k_min -17
_diffrn_reflns_limit_l_max 8
_diffrn_reflns_limit_l_min -8
_diffrn_reflns_number 2809
_diffrn_reflns_theta_full 25.03
_diffrn_reflns_theta_max 25.03
_diffrn_reflns_theta_min 2.83
_diffrn_standards_number 0
_exptl_absorpt_coefficient_mu 0.481
_exptl_absorpt_correction_T_max 0.9904
_exptl_absorpt_correction_T_min 0.8612
_exptl_absorpt_correction_type integration
_exptl_absorpt_process_details 'SADABS (SHELXTL-NT v5.1, Bruker)'
_exptl_crystal_colour yellow
_exptl_crystal_density_diffrn 1.479
_exptl_crystal_density_method 'not measured'
_exptl_crystal_description plate
_exptl_crystal_F_000 800
_exptl_crystal_size_max 0.32
_exptl_crystal_size_mid 0.08
_exptl_crystal_size_min 0.02
_refine_diff_density_max 0.244
_refine_diff_density_min -0.361
_refine_diff_density_rms 0.059
_refine_ls_extinction_method none
_refine_ls_goodness_of_fit_ref 1.032
_refine_ls_hydrogen_treatment constr
_refine_ls_matrix_type full
_refine_ls_number_parameters 116
_refine_ls_number_reflns 1557
_refine_ls_number_restraints 0
_refine_ls_restrained_S_all 1.032
_refine_ls_R_factor_all 0.0952
_refine_ls_R_factor_gt 0.0546
_refine_ls_shift/su_max 0.000
_refine_ls_shift/su_mean 0.000
_refine_ls_structure_factor_coef Fsqd
_refine_ls_weighting_details 'calc w=1/[\s^2^(Fo^2^)+(0.0626P)^2^+2.0494P] where P=(Fo^2^+2Fc^2^)/3'
_refine_ls_weighting_scheme calc
_refine_ls_wR_factor_gt 0.1267
_refine_ls_wR_factor_ref 0.1479
_reflns_number_gt 1018
_reflns_number_total 1557
_reflns_threshold_expression >2sigma(I)
_cod_data_source_file ic9014114_si_001.cif
_cod_data_source_block compound_1a
_cod_depositor_comments
;
 Replacing data items '_publ_contact_author1', '_publ_contact_author2',
 '_publ_contact_author1_email' and '_publ_contact_author2_email' with
 the _publ_contact_author* loop.

 Antanas Vaitkus,
 2017-03-02
;
_cod_database_code 4303342

loop_
_publ_contact_author
_publ_contact_author_email
'Professor Ren\'e T. Boer\'e' boere@uleth.ca
'Professor Tristram Chivers' chivers@ucalgary.ca

loop_
_symmetry_equiv_pos_as_xyz
'x, y, z'
'-x+1/2, -y, z+1/2'
'x+1/2, -y+1/2, -z+1/2'
'-x, y+1/2, -z'
'-x, -y, -z'
'x-1/2, y, -z-1/2'
'-x-1/2, y-1/2, z-1/2'
'x, -y-1/2, z'

loop_
_atom_site_label
_atom_site_type_symbol
_atom_site_fract_x
_atom_site_fract_y
_atom_site_fract_z
_atom_site_U_iso_or_equiv
_atom_site_adp_type
_atom_site_occupancy
_atom_site_symmetry_multiplicity
_atom_site_calc_flag
_atom_site_refinement_flags
_atom_site_disorder_assembly
_atom_site_disorder_group
S1 S 0.09680(7) 0.34946(7) 0.14079(16) 0.0569(4) Uani 1 1 d . . .
S2 S 0.20382(12) 0.2500 -0.0948(2) 0.0717(6) Uani 1 2 d S . .
Na1 Na -0.07685(13) 0.2500 0.3200(3) 0.0422(5) Uani 1 2 d S . .
O1A O -0.1833(5) 0.1666(4) 0.1942(11) 0.051(3) Uani 0.491(13) 1 d P . .
O1B O -0.1421(5) 0.1591(4) 0.0853(11) 0.053(3) Uani 0.509(13) 1 d P . .
O2 O -0.07847(18) 0.0939(2) 0.4258(4) 0.0609(8) Uani 1 1 d . . .
O3 O -0.0635(3) 0.2500 0.6378(5) 0.0615(12) Uani 1 2 d S . .
N1 N 0.0619(3) 0.2500 0.2088(7) 0.0578(14) Uani 1 2 d S . .
N2 N 0.1650(2) 0.3449(2) -0.0177(5) 0.0625(10) Uani 1 1 d . . .
C1 C -0.2192(3) 0.1992(3) 0.0446(6) 0.0643(12) Uani 1 1 d . . .
H1A H -0.2768 0.1762 0.0377 0.077 Uiso 1 1 calc R . .
H1B H -0.1890 0.1762 -0.0634 0.077 Uiso 1 1 calc R . .
C2 C -0.1510(5) 0.0654(3) 0.1554(10) 0.114(3) Uani 1 1 d . . .
H2A H -0.1915 0.0265 0.0892 0.137 Uiso 1 1 calc R . .
H2B H -0.0967 0.0644 0.0932 0.137 Uiso 1 1 calc R . .
C3 C -0.1455(3) 0.0426(3) 0.3479(9) 0.0855(18) Uani 1 1 d . . .
H3A H -0.1979 0.0589 0.4095 0.103 Uiso 1 1 calc R . .
H3B H -0.1358 -0.0249 0.3632 0.103 Uiso 1 1 calc R . .
C4 C -0.0731(4) 0.0887(4) 0.6182(8) 0.0872(18) Uani 1 1 d . . .
H4A H -0.0480 0.0288 0.6545 0.105 Uiso 1 1 calc R . .
H4B H -0.1291 0.0925 0.6720 0.105 Uiso 1 1 calc R . .
C5 C -0.0214(4) 0.1670(5) 0.6844(7) 0.0869(18) Uani 1 1 d . . .
H5A H -0.0141 0.1629 0.8175 0.104 Uiso 1 1 calc R . .
H5B H 0.0338 0.1654 0.6263 0.104 Uiso 1 1 calc R . .

loop_
_atom_site_aniso_label
_atom_site_aniso_U_11
_atom_site_aniso_U_22
_atom_site_aniso_U_33
_atom_site_aniso_U_23
_atom_site_aniso_U_13
_atom_site_aniso_U_12
S1 0.0551(7) 0.0404(6) 0.0753(8) -0.0073(5) 0.0008(6) -0.0006(5)
S2 0.0649(11) 0.0876(13) 0.0625(11) 0.000 0.0218(9) 0.000
Na1 0.0440(12) 0.0375(11) 0.0451(12) 0.000 0.0003(9) 0.000
O1A 0.064(5) 0.039(3) 0.051(5) -0.010(3) -0.003(4) -0.006(3)
O1B 0.057(4) 0.047(3) 0.055(5) -0.009(3) 0.000(4) 0.001(3)
O2 0.0574(18) 0.0493(17) 0.076(2) 0.0197(15) 0.0116(15) 0.0035(15)
O3 0.048(2) 0.082(3) 0.054(2) 0.000 -0.007(2) 0.000
N1 0.050(3) 0.046(3) 0.078(4) 0.000 0.018(3) 0.000
N2 0.058(2) 0.055(2) 0.075(3) 0.0132(19) 0.0063(19) -0.0112(18)
C1 0.059(3) 0.075(3) 0.059(3) -0.014(2) -0.013(2) -0.001(2)
C2 0.143(6) 0.041(3) 0.159(6) 0.009(4) -0.074(5) -0.027(3)
C3 0.062(3) 0.035(2) 0.159(6) 0.006(3) 0.017(3) -0.004(2)
C4 0.090(4) 0.077(4) 0.096(4) 0.043(3) 0.027(3) 0.028(3)
C5 0.073(4) 0.129(5) 0.059(3) 0.035(3) -0.005(3) 0.028(4)

loop_
_atom_type_symbol
_atom_type_description
_atom_type_scat_dispersion_real
_atom_type_scat_dispersion_imag
_atom_type_scat_source
C C 0.0033 0.0016 'International Tables Vol C Tables 4.2.6.8 and 6.1.1.4'
H H 0.0000 0.0000 'International Tables Vol C Tables 4.2.6.8 and 6.1.1.4'
N N 0.0061 0.0033 'International Tables Vol C Tables 4.2.6.8 and 6.1.1.4'
O O 0.0106 0.0060 'International Tables Vol C Tables 4.2.6.8 and 6.1.1.4'
Na Na 0.0362 0.0249 'International Tables Vol C Tables 4.2.6.8 and 6.1.1.4'
S S 0.1246 0.1234 'International Tables Vol C Tables 4.2.6.8 and 6.1.1.4'

loop_
_geom_angle_atom_site_label_1
_geom_angle_atom_site_label_2
_geom_angle_atom_site_label_3
_geom_angle
_geom_angle_site_symmetry_1
_geom_angle_site_symmetry_3
_geom_angle_publ_flag
N2 S1 N1 115.3(2) . . ?
N2 S2 N2 116.4(3) 8_565 . ?
O1A Na1 O1A 63.1(3) 8_565 . ?
O1A Na1 O3 118.1(2) 8_565 . ?
O1A Na1 O3 118.1(2) . . ?
O1A Na1 O2 68.31(17) 8_565 8_565 ?
O1A Na1 O2 128.2(2) . 8_565 ?
O3 Na1 O2 70.99(9) . 8_565 ?
O1A Na1 O2 128.2(2) 8_565 . ?
O1A Na1 O2 68.31(17) . . ?
O3 Na1 O2 70.99(9) . . ?
O2 Na1 O2 141.66(17) 8_565 . ?
O1A Na1 N1 124.5(3) 8_565 . ?
O1A Na1 N1 124.5(3) . . ?
O3 Na1 N1 104.82(19) . . ?
O2 Na1 N1 97.06(9) 8_565 . ?
O2 Na1 N1 97.06(9) . . ?
O1A Na1 O1B 25.60(18) 8_565 8_565 ?
O1A Na1 O1B 70.4(2) . 8_565 ?
O3 Na1 O1B 139.0(2) . 8_565 ?
O2 Na1 O1B 73.64(17) 8_565 8_565 ?
O2 Na1 O1B 137.97(17) . 8_565 ?
N1 Na1 O1B 99.5(2) . 8_565 ?
O1A Na1 O1B 70.4(2) 8_565 . ?
O1A Na1 O1B 25.60(18) . . ?
O3 Na1 O1B 139.0(2) . . ?
O2 Na1 O1B 137.97(17) 8_565 . ?
O2 Na1 O1B 73.64(17) . . ?
N1 Na1 O1B 99.5(2) . . ?
O1B Na1 O1B 65.7(3) 8_565 . ?
O1A Na1 C5 111.6(2) 8_565 8_565 ?
O1A Na1 C5 140.9(3) . 8_565 ?
O3 Na1 C5 26.22(13) . 8_565 ?
O2 Na1 C5 49.40(15) 8_565 8_565 ?
O2 Na1 C5 94.79(16) . 8_565 ?
N1 Na1 C5 91.50(18) . 8_565 ?
O1B Na1 C5 122.9(2) 8_565 8_565 ?
O1B Na1 C5 164.9(2) . 8_565 ?
O1A Na1 C5 140.9(3) 8_565 . ?
O1A Na1 C5 111.6(2) . . ?
O3 Na1 C5 26.22(13) . . ?
O2 Na1 C5 94.79(16) 8_565 . ?
O2 Na1 C5 49.40(15) . . ?
N1 Na1 C5 91.50(18) . . ?
O1B Na1 C5 164.9(2) 8_565 . ?
O1B Na1 C5 122.9(2) . . ?
C5 Na1 C5 45.7(3) 8_565 . ?
O1B O1A C1 71.2(6) . . ?
O1B O1A C2 63.5(6) . . ?
C1 O1A C2 108.7(6) . . ?
O1B O1A Na1 83.5(5) . . ?
C1 O1A Na1 118.5(4) . . ?
C2 O1A Na1 108.0(4) . . ?
O1A O1B Na1 70.9(5) . . ?
C4 O2 C3 114.8(4) . . ?
C4 O2 Na1 112.1(3) . . ?
C3 O2 Na1 111.3(3) . . ?
C5 O3 C5 114.9(6) 8_565 . ?
C5 O3 Na1 106.6(3) 8_565 . ?
C5 O3 Na1 106.6(3) . . ?
S1 N1 S1 124.4(3) . 8_565 ?
S1 N1 Na1 115.70(16) . . ?
S1 N1 Na1 115.70(16) 8_565 . ?
S2 N2 S1 124.1(2) . . ?
O1A C1 C1 110.6(3) . 8_565 ?
O1A C1 H1A 109.5 . . ?
C1 C1 H1A 109.5 8_565 . ?
O1A C1 H1B 109.5 . . ?
C1 C1 H1B 109.5 8_565 . ?
H1A C1 H1B 108.1 . . ?
C3 C2 O1A 92.9(6) . . ?
C3 C2 H2A 113.1 . . ?
O1A C2 H2A 113.1 . . ?
C3 C2 H2B 113.1 . . ?
O1A C2 H2B 113.1 . . ?
H2A C2 H2B 110.5 . . ?
O2 C3 C2 108.7(4) . . ?
O2 C3 H3A 109.9 . . ?
C2 C3 H3A 109.9 . . ?
O2 C3 H3B 109.9 . . ?
C2 C3 H3B 109.9 . . ?
H3A C3 H3B 108.3 . . ?
O2 C4 C5 108.8(4) . . ?
O2 C4 H4A 109.9 . . ?
C5 C4 H4A 109.9 . . ?
O2 C4 H4B 109.9 . . ?
C5 C4 H4B 109.9 . . ?
H4A C4 H4B 108.3 . . ?
O3 C5 C4 106.8(4) . . ?
O3 C5 Na1 47.2(2) . . ?
C4 C5 Na1 81.0(3) . . ?
O3 C5 H5A 110.4 . . ?
C4 C5 H5A 110.4 . . ?
Na1 C5 H5A 157.6 . . ?
O3 C5 H5B 110.4 . . ?
C4 C5 H5B 110.4 . . ?
Na1 C5 H5B 83.9 . . ?
H5A C5 H5B 108.6 . . ?

loop_
_geom_bond_atom_site_label_1
_geom_bond_atom_site_label_2
_geom_bond_distance
_geom_bond_site_symmetry_2
_geom_bond_publ_flag
S1 N2 1.607(4) . ?
S1 N1 1.617(2) . ?
S2 N2 1.605(4) 8_565 ?
S2 N2 1.605(4) . ?
Na1 O1A 2.293(6) 8_565 ?
Na1 O1A 2.293(6) . ?
Na1 O3 2.352(4) . ?
Na1 O2 2.376(3) 8_565 ?
Na1 O2 2.376(3) . ?
Na1 N1 2.388(5) . ?
Na1 O1B 2.412(6) 8_565 ?
Na1 O1B 2.412(6) . ?
Na1 C5 3.073(5) 8_565 ?
Na1 C5 3.073(5) . ?
O1A O1B 1.049(7) . ?
O1A C1 1.331(7) . ?
O1A C2 1.573(9) . ?
O2 C4 1.422(6) . ?
O2 C3 1.431(6) . ?
O3 C5 1.416(6) 8_565 ?
O3 C5 1.416(6) . ?
N1 S1 1.617(2) 8_565 ?
C1 C1 1.461(9) 8_565 ?
C1 H1A 0.9900 . ?
C1 H1B 0.9900 . ?
C2 C3 1.459(8) . ?
C2 H2A 0.9900 . ?
C2 H2B 0.9900 . ?
C3 H3A 0.9900 . ?
C3 H3B 0.9900 . ?
C4 C5 1.484(8) . ?
C4 H4A 0.9900 . ?
C4 H4B 0.9900 . ?
C5 H5A 0.9900 . ?
C5 H5B 0.9900 . ?

loop_
_geom_torsion_atom_site_label_1
_geom_torsion_atom_site_label_2
_geom_torsion_atom_site_label_3
_geom_torsion_atom_site_label_4
_geom_torsion
_geom_torsion_site_symmetry_1
_geom_torsion_site_symmetry_2
_geom_torsion_site_symmetry_3
_geom_torsion_site_symmetry_4
_geom_torsion_publ_flag
O1A Na1 O1A O1B 101.1(5) 8_565 . . . ?
O3 Na1 O1A O1B -149.8(4) . . . . ?
O2 Na1 O1A O1B 123.0(5) 8_565 . . . ?
O2 Na1 O1A O1B -97.4(5) . . . . ?
N1 Na1 O1A O1B -13.9(5) . . . . ?
O1B Na1 O1A O1B 74.3(5) 8_565 . . . ?
C5 Na1 O1A O1B -167.1(4) 8_565 . . . ?
C5 Na1 O1A O1B -121.7(5) . . . . ?
O1A Na1 O1A C1 36.5(7) 8_565 . . . ?
O3 Na1 O1A C1 145.7(5) . . . . ?
O2 Na1 O1A C1 58.5(8) 8_565 . . . ?
O2 Na1 O1A C1 -161.9(7) . . . . ?
N1 Na1 O1A C1 -78.4(6) . . . . ?
O1B Na1 O1A C1 9.8(7) 8_565 . . . ?
O1B Na1 O1A C1 -64.5(7) . . . . ?
C5 Na1 O1A C1 128.3(6) 8_565 . . . ?
C5 Na1 O1A C1 173.8(5) . . . . ?
O1A Na1 O1A C2 160.5(4) 8_565 . . . ?
O3 Na1 O1A C2 -90.4(6) . . . . ?
O2 Na1 O1A C2 -177.5(4) 8_565 . . . ?
O2 Na1 O1A C2 -38.0(5) . . . . ?
N1 Na1 O1A C2 45.6(6) . . . . ?
O1B Na1 O1A C2 133.8(5) 8_565 . . . ?
O1B Na1 O1A C2 59.4(6) . . . . ?
C5 Na1 O1A C2 -107.7(6) 8_565 . . . ?
C5 Na1 O1A C2 -62.3(6) . . . . ?
C1 O1A O1B Na1 123.1(3) . . . . ?
C2 O1A O1B Na1 -113.8(3) . . . . ?
O1A Na1 O1B O1A -68.2(5) 8_565 . . . ?
O3 Na1 O1B O1A 42.5(6) . . . . ?
O2 Na1 O1B O1A -79.8(6) 8_565 . . . ?
O2 Na1 O1B O1A 73.8(5) . . . . ?
N1 Na1 O1B O1A 168.5(5) . . . . ?
O1B Na1 O1B O1A -95.4(5) 8_565 . . . ?
C5 Na1 O1B O1A 32.5(11) 8_565 . . . ?
C5 Na1 O1B O1A 70.4(5) . . . . ?
O1A Na1 O2 C4 -109.6(4) 8_565 . . . ?
O1A Na1 O2 C4 -130.6(4) . . . . ?
O3 Na1 O2 C4 1.8(3) . . . . ?
O2 Na1 O2 C4 -5.8(5) 8_565 . . . ?
N1 Na1 O2 C4 105.0(3) . . . . ?
O1B Na1 O2 C4 -142.3(4) 8_565 . . . ?
O1B Na1 O2 C4 -157.1(4) . . . . ?
C5 Na1 O2 C4 12.9(3) 8_565 . . . ?
C5 Na1 O2 C4 19.1(3) . . . . ?
O1A Na1 O2 C3 20.6(4) 8_565 . . . ?
O1A Na1 O2 C3 -0.5(4) . . . . ?
O3 Na1 O2 C3 131.9(3) . . . . ?
O2 Na1 O2 C3 124.3(4) 8_565 . . . ?
N1 Na1 O2 C3 -124.8(3) . . . . ?
O1B Na1 O2 C3 -12.2(5) 8_565 . . . ?
O1B Na1 O2 C3 -27.0(4) . . . . ?
C5 Na1 O2 C3 143.1(3) 8_565 . . . ?
C5 Na1 O2 C3 149.3(4) . . . . ?
O1A Na1 O3 C5 -82.0(4) 8_565 . . 8_565 ?
O1A Na1 O3 C5 -154.8(4) . . . 8_565 ?
O2 Na1 O3 C5 -30.9(3) 8_565 . . 8_565 ?
O2 Na1 O3 C5 154.1(4) . . . 8_565 ?
N1 Na1 O3 C5 61.6(3) . . . 8_565 ?
O1B Na1 O3 C5 -62.7(5) 8_565 . . 8_565 ?
O1B Na1 O3 C5 -174.1(4) . . . 8_565 ?
C5 Na1 O3 C5 123.2(7) . . . 8_565 ?
O1A Na1 O3 C5 154.8(4) 8_565 . . . ?
O1A Na1 O3 C5 82.0(4) . . . . ?
O2 Na1 O3 C5 -154.1(4) 8_565 . . . ?
O2 Na1 O3 C5 30.9(3) . . . . ?
N1 Na1 O3 C5 -61.6(3) . . . . ?
O1B Na1 O3 C5 174.1(4) 8_565 . . . ?
O1B Na1 O3 C5 62.7(5) . . . . ?
C5 Na1 O3 C5 -123.2(7) 8_565 . . . ?
N2 S1 N1 S1 5.5(5) . . . 8_565 ?
N2 S1 N1 Na1 -150.4(2) . . . . ?
O1A Na1 N1 S1 39.6(4) 8_565 . . . ?
O1A Na1 N1 S1 118.4(3) . . . . ?
O3 Na1 N1 S1 -101.0(3) . . . . ?
O2 Na1 N1 S1 -28.9(3) 8_565 . . . ?
O2 Na1 N1 S1 -173.1(3) . . . . ?
O1B Na1 N1 S1 45.7(3) 8_565 . . . ?
O1B Na1 N1 S1 112.4(3) . . . . ?
C5 Na1 N1 S1 -78.1(3) 8_565 . . . ?
C5 Na1 N1 S1 -123.9(3) . . . . ?
O1A Na1 N1 S1 -118.4(3) 8_565 . . 8_565 ?
O1A Na1 N1 S1 -39.6(4) . . . 8_565 ?
O3 Na1 N1 S1 101.0(3) . . . 8_565 ?
O2 Na1 N1 S1 173.1(3) 8_565 . . 8_565 ?
O2 Na1 N1 S1 28.9(3) . . . 8_565 ?
O1B Na1 N1 S1 -112.4(3) 8_565 . . 8_565 ?
O1B Na1 N1 S1 -45.7(3) . . . 8_565 ?
C5 Na1 N1 S1 123.9(3) 8_565 . . 8_565 ?
C5 Na1 N1 S1 78.1(3) . . . 8_565 ?
N2 S2 N2 S1 5.4(5) 8_565 . . . ?
N1 S1 N2 S2 -5.4(4) . . . . ?
O1B O1A C1 C1 -104.1(4) . . . 8_565 ?
C2 O1A C1 C1 -156.4(4) . . . 8_565 ?
Na1 O1A C1 C1 -32.8(6) . . . 8_565 ?
O1B O1A C2 C3 142.1(6) . . . . ?
C1 O1A C2 C3 -161.1(6) . . . . ?
Na1 O1A C2 C3 69.2(6) . . . . ?
C4 O2 C3 C2 171.5(5) . . . . ?
Na1 O2 C3 C2 42.8(5) . . . . ?
O1A C2 C3 O2 -70.5(6) . . . . ?
C3 O2 C4 C5 -161.3(4) . . . . ?
Na1 O2 C4 C5 -33.0(5) . . . . ?
C5 O3 C5 C4 -177.6(3) 8_565 . . . ?
Na1 O3 C5 C4 -59.8(4) . . . . ?
C5 O3 C5 Na1 -117.8(5) 8_565 . . . ?
O2 C4 C5 O3 63.2(5) . . . . ?
O2 C4 C5 Na1 23.3(3) . . . . ?
O1A Na1 C5 O3 -36.5(5) 8_565 . . . ?
O1A Na1 C5 O3 -110.0(4) . . . . ?
O2 Na1 C5 O3 24.5(3) 8_565 . . . ?
O2 Na1 C5 O3 -140.3(4) . . . . ?
N1 Na1 C5 O3 121.7(3) . . . . ?
O1B Na1 C5 O3 -14.9(10) 8_565 . . . ?
O1B Na1 C5 O3 -136.0(4) . . . . ?
C5 Na1 C5 O3 31.1(4) 8_565 . . . ?
O1A Na1 C5 C4 86.6(4) 8_565 . . . ?
O1A Na1 C5 C4 13.1(4) . . . . ?
O3 Na1 C5 C4 123.1(5) . . . . ?
O2 Na1 C5 C4 147.6(3) 8_565 . . . ?
O2 Na1 C5 C4 -17.1(3) . . . . ?
N1 Na1 C5 C4 -115.2(3) . . . . ?
O1B Na1 C5 C4 108.2(8) 8_565 . . . ?
O1B Na1 C5 C4 -12.9(4) . . . . ?
C5 Na1 C5 C4 154.2(3) 8_565 . . . ?
